data_2220918
loop_
_publ_author_name
'Sun, Weidong'
'Yao, Jin'
'Bai, Lifei'
'Wang, Xiaoming'

_publ_section_title
;1-(2,3,4,6-Tetra-<i>O</i>-acetyl-\b-<small>D</small>-glucopyranosyl)-3-thioureidothiourea
 monohydrate
;
_journal_coeditor_code SU2088
_journal_issue 2
_journal_name_full 'Acta Crystallographica Section E'
_journal_page_first o242
_journal_paper_doi 10.1107/S1600536808043833
_journal_volume 65
_journal_year 2009
_chemical_formula_iupac 'C16 H24 N4 O9 S2, H2 O'
_chemical_formula_moiety 'C16 H24 N4 O9 S2, H2 O'
_chemical_formula_sum 'C16 H26 N4 O10 S2'
_chemical_formula_weight 498.53
_chemical_name_systematic
;
1-(2,3,4,6-Tetra-<i>O</i>-acetyl-\b-D-glucopyranosyl)-3-thioureidothiourea
monohydrate
;
_space_group_IT_number 5
_symmetry_cell_setting monoclinic
_symmetry_space_group_name_Hall 'C 2y'
_symmetry_space_group_name_H-M 'C 1 2 1'
_atom_sites_solution_hydrogens geom
_atom_sites_solution_primary direct
_atom_sites_solution_secondary difmap
_cell_angle_alpha 90.00
_cell_angle_beta 110.119(2)
_cell_angle_gamma 90.00
_cell_formula_units_Z 4
_cell_length_a 22.286(2)
_cell_length_b 7.2005(7)
_cell_length_c 15.8772(17)
_cell_measurement_reflns_used 7141
_cell_measurement_temperature 293(2)
_cell_measurement_theta_max 27.69
_cell_measurement_theta_min 1.37
_cell_volume 2392.4(4)
_computing_cell_refinement 'SAINT (Bruker, 2007)'
_computing_data_collection 'SMART (Bruker, 2007)'
_computing_data_reduction 'SAINT (Bruker, 2007)'
_computing_molecular_graphics 'SHELXTL (Sheldrick, 2008)'
_computing_publication_material 'SHELXTL (Sheldrick, 2008)'
_computing_structure_refinement 'SHELXL97 (Sheldrick, 2008)'
_computing_structure_solution 'SHELXS97 (Sheldrick, 2008)'
_diffrn_ambient_temperature 293(2)
_diffrn_measured_fraction_theta_full 0.997
_diffrn_measured_fraction_theta_max 0.997
_diffrn_measurement_device_type 'Bruker SMART CCD area-detector'
_diffrn_measurement_method '\f scans, and \w scans'
_diffrn_radiation_monochromator graphite
_diffrn_radiation_source 'fine-focus sealed tube'
_diffrn_radiation_type MoK\a
_diffrn_radiation_wavelength 0.71073
_diffrn_reflns_av_R_equivalents 0.0356
_diffrn_reflns_av_sigmaI/netI 0.0456
_diffrn_reflns_limit_h_max 26
_diffrn_reflns_limit_h_min -25
_diffrn_reflns_limit_k_max 8
_diffrn_reflns_limit_k_min -8
_diffrn_reflns_limit_l_max 11
_diffrn_reflns_limit_l_min -18
_diffrn_reflns_number 6322
_diffrn_reflns_theta_full 25.00
_diffrn_reflns_theta_max 25.00
_diffrn_reflns_theta_min 1.37
_exptl_absorpt_coefficient_mu 0.279
_exptl_absorpt_correction_type none
_exptl_crystal_colour colorless
_exptl_crystal_density_diffrn 1.384
_exptl_crystal_density_method 'not measured'
_exptl_crystal_description block
_exptl_crystal_F_000 1048
_exptl_crystal_size_max 0.45
_exptl_crystal_size_mid 0.22
_exptl_crystal_size_min 0.22
_refine_diff_density_max 0.422
_refine_diff_density_min -0.269
_refine_ls_abs_structure_details 'Flack (1983), 1229 Friedel pairs'
_refine_ls_abs_structure_Flack -0.16(12)
_refine_ls_extinction_method none
_refine_ls_goodness_of_fit_ref 1.067
_refine_ls_hydrogen_treatment constr
_refine_ls_matrix_type full
_refine_ls_number_parameters 289
_refine_ls_number_reflns 3525
_refine_ls_number_restraints 7
_refine_ls_restrained_S_all 1.093
_refine_ls_R_factor_all 0.0635
_refine_ls_R_factor_gt 0.0553
_refine_ls_shift/su_max 0.000
_refine_ls_shift/su_mean 0.000
_refine_ls_structure_factor_coef Fsqd
_refine_ls_weighting_details 'calc w=1/[\s^2^(Fo^2^)+(0.0808P)^2^] where P=(Fo^2^+2Fc^2^)/3'
_refine_ls_weighting_scheme calc
_refine_ls_wR_factor_gt 0.1286
_refine_ls_wR_factor_ref 0.1408
_reflns_number_gt 3021
_reflns_number_total 3525
_reflns_threshold_expression I>2\s(I)
_cod_data_source_file su2088.cif
_cod_data_source_block I
_cod_depositor_comments
;
The following automatic conversions were performed:
'_symmetry_cell_setting' value 'Monoclinic' changed to 'monoclinic'
according to '/home/saulius/struct/CIF-dictionaries/cif_core.dic'
dictionary named 'cif_core.dic' version 2.4.1 from 2010-06-29.

Automatic conversion script
Id: cif_fix_enum 1527 2010-12-29 10:47:43Z saulius 

The following automatic conversions were performed:

'_chemical_melting_point' value 'not measured' was changed to '?' -
the value is undefined or not given.

Automatic conversion script
Id: cif_fix_values 1646 2011-03-28 12:23:43Z adriana 

The following automatic conversions were performed:

'_chemical_melting_point' value 'not measured' was changed to '?' -
the value is undefined or not given.

'_symmetry_cell_setting' value
'Monoclinic' changed to 'monoclinic' according to
/home/saulius/struct/CIF-dictionaries/cif_core.dic dictionary named
'cif_core.dic' version 2.4.1 from 2010-06-29.

Automatic conversion script
Id: cif_fix_values 1715 2011-07-08 13:25:40Z adriana 
;
_cod_original_cell_volume 2392.3(4)
_cod_original_sg_symbol_H-M 'C 2'
_cod_database_code 2220918
_cod_database_fobs_code 2220918

loop_
_symmetry_equiv_pos_as_xyz
'x, y, z'
'-x, y, -z'
'x+1/2, y+1/2, z'
'-x+1/2, y+1/2, -z'

loop_
_atom_site_type_symbol
_atom_site_label
_atom_site_fract_x
_atom_site_fract_y
_atom_site_fract_z
_atom_site_U_iso_or_equiv
_atom_site_adp_type
_atom_site_calc_flag
_atom_site_refinement_flags
_atom_site_occupancy
_atom_site_disorder_assembly
_atom_site_disorder_group
O O1W 0.0457(4) 0.2431(10) 0.3624(6) 0.193(3) Uani d U 1 . .
H H10 0.0696 0.2068 0.3324 0.232 Uiso d . 1 . .
H H20 0.0081 0.1989 0.3326 0.232 Uiso d . 1 . .
S S1 1.01347(6) 0.9344(2) 0.17559(9) 0.0605(4) Uani d . 1 . .
S S2 1.09337(7) 0.5527(2) 0.56716(9) 0.0720(5) Uani d . 1 . .
O O1 0.87014(12) 0.9697(4) 0.28332(19) 0.0433(7) Uani d . 1 . .
O O2 0.79211(13) 1.1140(5) 0.37749(19) 0.0493(8) Uani d . 1 . .
O O3 0.69458(16) 1.2284(7) 0.3502(3) 0.0796(12) Uani d . 1 . .
O O4 0.69663(12) 0.9277(5) 0.18084(19) 0.0467(7) Uani d . 1 . .
O O5 0.67103(18) 0.7887(8) 0.2901(3) 0.0880(14) Uani d . 1 . .
O O6 0.73828(13) 0.5785(4) 0.14481(18) 0.0455(7) Uani d . 1 . .
O O7 0.71021(18) 0.5906(6) -0.0050(2) 0.0732(11) Uani d . 1 . .
O O8 0.86480(13) 0.5944(4) 0.12682(18) 0.0464(7) Uani d . 1 . .
O O9 0.9131(2) 0.3601(6) 0.2159(3) 0.0902(14) Uani d . 1 . .
N N1 0.95480(15) 0.7892(5) 0.2819(2) 0.0427(9) Uani d . 1 . .
H H1A 0.9581 0.7239 0.3287 0.051 Uiso calc R 1 . .
N N2 1.06247(16) 0.7629(6) 0.3289(2) 0.0490(10) Uani d . 1 . .
H H2A 1.0987 0.7961 0.3256 0.059 Uiso calc R 1 . .
N N3 1.06233(17) 0.6483(6) 0.3986(2) 0.0496(10) Uani d . 1 . .
H H3A 1.0510 0.5342 0.3874 0.060 Uiso calc R 1 . .
N N4 1.0852(2) 0.8905(7) 0.4975(3) 0.0695(13) Uani d . 1 . .
H H4B 1.0779 0.9645 0.4526 0.083 Uiso calc R 1 . .
H H4C 1.0960 0.9345 0.5510 0.083 Uiso calc R 1 . .
C C1 0.89174(18) 0.8500(6) 0.2278(3) 0.0396(10) Uani d . 1 . .
H H1B 0.8940 0.9195 0.1759 0.047 Uiso calc R 1 . .
C C2 0.84790(19) 0.6840(6) 0.1959(3) 0.0387(10) Uani d . 1 . .
H H2B 0.8538 0.5977 0.2459 0.046 Uiso calc R 1 . .
C C3 0.77758(18) 0.7409(6) 0.1562(3) 0.0387(10) Uani d . 1 . .
H H3B 0.7693 0.8028 0.0983 0.046 Uiso calc R 1 . .
C C4 0.76213(18) 0.8694(6) 0.2203(3) 0.0396(10) Uani d . 1 . .
H H4A 0.7681 0.8044 0.2768 0.047 Uiso calc R 1 . .
C C5 0.8067(2) 1.0374(6) 0.2378(3) 0.0423(10) Uani d . 1 . .
H H5A 0.8048 1.0902 0.1800 0.051 Uiso calc R 1 . .
C C6 0.7926(2) 1.1884(7) 0.2936(3) 0.0487(11) Uani d . 1 . .
H H6A 0.8249 1.2848 0.3050 0.058 Uiso calc R 1 . .
H H6B 0.7514 1.2436 0.2612 0.058 Uiso calc R 1 . .
C C7 0.7401(3) 1.1452(8) 0.3977(4) 0.0586(13) Uani d . 1 . .
C C8 0.7464(4) 1.0653(12) 0.4877(5) 0.102(2) Uani d . 1 . .
H H8A 0.7080 1.0891 0.5004 0.153 Uiso calc R 1 . .
H H8B 0.7820 1.1220 0.5331 0.153 Uiso calc R 1 . .
H H8C 0.7532 0.9337 0.4872 0.153 Uiso calc R 1 . .
C C9 0.6553(2) 0.8752(8) 0.2213(4) 0.0534(12) Uani d . 1 . .
C C10 0.5887(2) 0.9374(11) 0.1689(4) 0.0745(16) Uani d . 1 . .
H H10A 0.5601 0.8955 0.1984 0.112 Uiso calc R 1 . .
H H10B 0.5758 0.8859 0.1096 0.112 Uiso calc R 1 . .
H H10C 0.5874 1.0705 0.1653 0.112 Uiso calc R 1 . .
C C11 0.7051(2) 0.5239(7) 0.0609(3) 0.0499(12) Uani d . 1 . .
C C12 0.6616(3) 0.3661(9) 0.0615(4) 0.0735(17) Uani d . 1 . .
H H12A 0.6389 0.3273 0.0011 0.110 Uiso calc R 1 . .
H H12B 0.6316 0.4054 0.0892 0.110 Uiso calc R 1 . .
H H12C 0.6864 0.2642 0.0948 0.110 Uiso calc R 1 . .
C C13 0.8985(2) 0.4365(7) 0.1448(3) 0.0495(11) Uani d . 1 . .
C C14 0.9150(2) 0.3741(8) 0.0673(4) 0.0643(14) Uani d . 1 . .
H H14A 0.9387 0.2602 0.0819 0.096 Uiso calc R 1 . .
H H14B 0.9405 0.4672 0.0523 0.096 Uiso calc R 1 . .
H H14C 0.8765 0.3543 0.0170 0.096 Uiso calc R 1 . .
C C15 1.00857(19) 0.8254(6) 0.2658(3) 0.0418(10) Uani d . 1 . .
C C16 1.0796(2) 0.7105(7) 0.4844(3) 0.0495(12) Uani d . 1 . .

loop_
_atom_site_aniso_label
_atom_site_aniso_U_11
_atom_site_aniso_U_22
_atom_site_aniso_U_33
_atom_site_aniso_U_12
_atom_site_aniso_U_13
_atom_site_aniso_U_23
O1W 0.265(7) 0.099(4) 0.166(5) 0.007(5) 0.012(5) -0.014(4)
S1 0.0520(7) 0.0731(9) 0.0629(8) 0.0127(7) 0.0280(6) 0.0215(7)
S2 0.0840(10) 0.0872(11) 0.0403(7) 0.0242(8) 0.0154(6) 0.0036(7)
O1 0.0333(14) 0.0484(18) 0.0460(17) -0.0008(13) 0.0109(13) -0.0055(14)
O2 0.0468(17) 0.053(2) 0.0451(18) 0.0115(15) 0.0115(14) -0.0022(15)
O3 0.050(2) 0.104(3) 0.088(3) 0.024(2) 0.029(2) 0.003(3)
O4 0.0344(14) 0.0564(19) 0.0471(17) 0.0005(15) 0.0112(13) -0.0011(16)
O5 0.062(2) 0.121(4) 0.089(3) -0.011(2) 0.036(2) 0.022(3)
O6 0.0445(16) 0.0522(19) 0.0344(15) -0.0082(15) 0.0066(13) -0.0036(14)
O7 0.092(3) 0.079(3) 0.0369(19) -0.017(2) 0.0069(18) -0.0039(19)
O8 0.0526(17) 0.0488(18) 0.0352(15) 0.0105(16) 0.0118(13) -0.0008(14)
O9 0.132(4) 0.073(3) 0.081(3) 0.047(3) 0.056(3) 0.023(2)
N1 0.0352(18) 0.051(2) 0.041(2) 0.0027(17) 0.0117(15) 0.0089(17)
N2 0.0342(19) 0.069(3) 0.044(2) 0.0034(18) 0.0148(17) 0.008(2)
N3 0.046(2) 0.052(2) 0.040(2) 0.0041(18) 0.0019(17) -0.0040(18)
N4 0.079(3) 0.073(3) 0.051(3) -0.007(2) 0.016(2) -0.015(2)
C1 0.038(2) 0.042(2) 0.039(2) 0.0045(19) 0.0128(18) 0.0030(19)
C2 0.041(2) 0.047(2) 0.028(2) 0.0074(19) 0.0111(18) 0.0022(18)
C3 0.036(2) 0.044(2) 0.033(2) -0.001(2) 0.0078(17) 0.0021(19)
C4 0.031(2) 0.051(3) 0.035(2) 0.0046(19) 0.0101(17) 0.0036(19)
C5 0.042(2) 0.042(2) 0.041(2) 0.001(2) 0.0108(19) 0.000(2)
C6 0.049(3) 0.041(3) 0.056(3) -0.004(2) 0.017(2) -0.002(2)
C7 0.059(3) 0.057(3) 0.065(3) 0.003(3) 0.028(3) -0.008(3)
C8 0.145(6) 0.096(5) 0.087(5) 0.033(5) 0.068(4) 0.017(4)
C9 0.044(3) 0.060(3) 0.059(3) -0.012(2) 0.021(2) -0.012(3)
C10 0.041(3) 0.103(5) 0.080(4) -0.006(3) 0.022(3) -0.016(4)
C11 0.046(3) 0.052(3) 0.045(3) 0.003(2) 0.007(2) -0.009(2)
C12 0.068(3) 0.075(4) 0.062(3) -0.022(3) 0.003(3) -0.018(3)
C13 0.054(3) 0.046(3) 0.047(3) 0.006(2) 0.016(2) 0.006(3)
C14 0.062(3) 0.067(4) 0.070(3) 0.014(3) 0.031(3) -0.008(3)
C15 0.037(2) 0.045(3) 0.043(2) 0.007(2) 0.0136(19) -0.005(2)
C16 0.034(2) 0.066(3) 0.045(3) 0.009(2) 0.010(2) -0.011(2)

loop_
_atom_type_symbol
_atom_type_description
_atom_type_scat_dispersion_real
_atom_type_scat_dispersion_imag
_atom_type_scat_source
C C 0.0033 0.0016 'International Tables Vol C Tables 4.2.6.8 and 6.1.1.4'
H H 0.0000 0.0000 'International Tables Vol C Tables 4.2.6.8 and 6.1.1.4'
N N 0.0061 0.0033 'International Tables Vol C Tables 4.2.6.8 and 6.1.1.4'
O O 0.0106 0.0060 'International Tables Vol C Tables 4.2.6.8 and 6.1.1.4'
S S 0.1246 0.1234 'International Tables Vol C Tables 4.2.6.8 and 6.1.1.4'

loop_
_geom_angle_atom_site_label_1
_geom_angle_atom_site_label_2
_geom_angle_atom_site_label_3
_geom_angle_site_symmetry_1
_geom_angle_site_symmetry_3
_geom_angle
_geom_angle_publ_flag
H10 O1W H20 . . 104.6(8) ?
C1 O1 C5 . . 112.1(3) ?
C7 O2 C6 . . 116.6(4) ?
C9 O4 C4 . . 117.9(4) ?
C11 O6 C3 . . 117.9(3) ?
C13 O8 C2 . . 119.8(3) ?
C15 N1 C1 . . 125.6(4) ?
C15 N1 H1A . . 117.2 ?
C1 N1 H1A . . 117.2 ?
C15 N2 N3 . . 123.2(4) ?
C15 N2 H2A . . 118.4 ?
N3 N2 H2A . . 118.4 ?
C16 N3 N2 . . 121.9(4) ?
C16 N3 H3A . . 119.0 ?
N2 N3 H3A . . 119.0 ?
C16 N4 H4B . . 120.0 ?
C16 N4 H4C . . 120.0 ?
H4B N4 H4C . . 120.0 ?
O1 C1 N1 . . 106.4(3) ?
O1 C1 C2 . . 111.5(3) ?
N1 C1 C2 . . 110.1(4) ?
O1 C1 H1B . . 109.6 ?
N1 C1 H1B . . 109.6 ?
C2 C1 H1B . . 109.6 ?
O8 C2 C1 . . 107.6(3) ?
O8 C2 C3 . . 107.9(3) ?
C1 C2 C3 . . 112.2(3) ?
O8 C2 H2B . . 109.7 ?
C1 C2 H2B . . 109.7 ?
C3 C2 H2B . . 109.7 ?
O6 C3 C4 . . 108.4(3) ?
O6 C3 C2 . . 109.1(3) ?
C4 C3 C2 . . 109.1(3) ?
O6 C3 H3B . . 110.1 ?
C4 C3 H3B . . 110.1 ?
C2 C3 H3B . . 110.1 ?
O4 C4 C3 . . 108.7(3) ?
O4 C4 C5 . . 110.3(3) ?
C3 C4 C5 . . 109.0(3) ?
O4 C4 H4A . . 109.7 ?
C3 C4 H4A . . 109.7 ?
C5 C4 H4A . . 109.7 ?
O1 C5 C6 . . 108.5(3) ?
O1 C5 C4 . . 106.8(3) ?
C6 C5 C4 . . 115.2(4) ?
O1 C5 H5A . . 108.7 ?
C6 C5 H5A . . 108.7 ?
C4 C5 H5A . . 108.7 ?
O2 C6 C5 . . 110.3(4) ?
O2 C6 H6A . . 109.6 ?
C5 C6 H6A . . 109.6 ?
O2 C6 H6B . . 109.6 ?
C5 C6 H6B . . 109.6 ?
H6A C6 H6B . . 108.1 ?
O3 C7 O2 . . 123.8(5) ?
O3 C7 C8 . . 124.9(5) ?
O2 C7 C8 . . 111.3(5) ?
C7 C8 H8A . . 109.5 ?
C7 C8 H8B . . 109.5 ?
H8A C8 H8B . . 109.5 ?
C7 C8 H8C . . 109.5 ?
H8A C8 H8C . . 109.5 ?
H8B C8 H8C . . 109.5 ?
O5 C9 O4 . . 123.2(5) ?
O5 C9 C10 . . 125.6(5) ?
O4 C9 C10 . . 111.2(5) ?
C9 C10 H10A . . 109.5 ?
C9 C10 H10B . . 109.5 ?
H10A C10 H10B . . 109.5 ?
C9 C10 H10C . . 109.5 ?
H10A C10 H10C . . 109.5 ?
H10B C10 H10C . . 109.5 ?
O7 C11 O6 . . 124.5(4) ?
O7 C11 C12 . . 124.8(5) ?
O6 C11 C12 . . 110.7(4) ?
C11 C12 H12A . . 109.5 ?
C11 C12 H12B . . 109.5 ?
H12A C12 H12B . . 109.5 ?
C11 C12 H12C . . 109.5 ?
H12A C12 H12C . . 109.5 ?
H12B C12 H12C . . 109.5 ?
O9 C13 O8 . . 122.9(4) ?
O9 C13 C14 . . 125.8(5) ?
O8 C13 C14 . . 111.4(4) ?
C13 C14 H14A . . 109.5 ?
C13 C14 H14B . . 109.5 ?
H14A C14 H14B . . 109.5 ?
C13 C14 H14C . . 109.5 ?
H14A C14 H14C . . 109.5 ?
H14B C14 H14C . . 109.5 ?
N1 C15 N2 . . 114.9(4) ?
N1 C15 S1 . . 125.8(3) ?
N2 C15 S1 . . 119.3(3) ?
N4 C16 N3 . . 117.6(5) ?
N4 C16 S2 . . 124.1(4) ?
N3 C16 S2 . . 118.2(4) ?

loop_
_geom_bond_atom_site_label_1
_geom_bond_atom_site_label_2
_geom_bond_site_symmetry_2
_geom_bond_distance
_geom_bond_publ_flag
O1W H10 . 0.868(10) ?
O1W H20 . 0.867(8) ?
S1 C15 . 1.669(5) ?
S2 C16 . 1.684(5) ?
O1 C1 . 1.430(5) ?
O1 C5 . 1.434(5) ?
O2 C7 . 1.324(6) ?
O2 C6 . 1.439(6) ?
O3 C7 . 1.196(6) ?
O4 C9 . 1.345(6) ?
O4 C4 . 1.439(5) ?
O5 C9 . 1.200(6) ?
O6 C11 . 1.342(5) ?
O6 C3 . 1.435(5) ?
O7 C11 . 1.192(6) ?
O8 C13 . 1.338(6) ?
O8 C2 . 1.430(5) ?
O9 C13 . 1.195(6) ?
N1 C15 . 1.335(5) ?
N1 C1 . 1.440(5) ?
N1 H1A . 0.8600 ?
N2 C15 . 1.349(5) ?
N2 N3 . 1.382(5) ?
N2 H2A . 0.8600 ?
N3 C16 . 1.358(6) ?
N3 H3A . 0.8600 ?
N4 C16 . 1.312(7) ?
N4 H4B . 0.8600 ?
N4 H4C . 0.8600 ?
C1 C2 . 1.516(6) ?
C1 H1B . 0.9800 ?
C2 C3 . 1.530(5) ?
C2 H2B . 0.9800 ?
C3 C4 . 1.501(6) ?
C3 H3B . 0.9800 ?
C4 C5 . 1.528(6) ?
C4 H4A . 0.9800 ?
C5 C6 . 1.503(6) ?
C5 H5A . 0.9800 ?
C6 H6A . 0.9700 ?
C6 H6B . 0.9700 ?
C7 C8 . 1.501(9) ?
C8 H8A . 0.9600 ?
C8 H8B . 0.9600 ?
C8 H8C . 0.9600 ?
C9 C10 . 1.500(7) ?
C10 H10A . 0.9600 ?
C10 H10B . 0.9600 ?
C10 H10C . 0.9600 ?
C11 C12 . 1.496(8) ?
C12 H12A . 0.9600 ?
C12 H12B . 0.9600 ?
C12 H12C . 0.9600 ?
C13 C14 . 1.471(7) ?
C14 H14A . 0.9600 ?
C14 H14B . 0.9600 ?
C14 H14C . 0.9600 ?

loop_
_geom_hbond_atom_site_label_D
_geom_hbond_atom_site_label_H
_geom_hbond_atom_site_label_A
_geom_hbond_site_symmetry_A
_geom_hbond_distance_DH
_geom_hbond_distance_HA
_geom_hbond_distance_DA
_geom_hbond_angle_DHA
O1W H10 O5 3_445 0.868(10) 2.637(4) 3.382(11) 144.5(5)
O1W H20 O9 1_455 0.867(8) 2.563(4) 3.181(9) 129.1(5)
N1 H1A S2 2_756 0.86 2.62 3.400(4) 151
N2 H2A O3 3_545 0.86 2.09 2.856(5) 147
N3 H3A O1W 1_655 0.86 2.13 2.973(9) 167
N4 H4B O1W 1_665 0.86 2.43 3.244(9) 159
N4 H4C O1 2_756 0.86 2.49 3.323(5) 164

loop_
_geom_torsion_atom_site_label_1
_geom_torsion_atom_site_label_2
_geom_torsion_atom_site_label_3
_geom_torsion_atom_site_label_4
_geom_torsion_site_symmetry_1
_geom_torsion_site_symmetry_2
_geom_torsion_site_symmetry_3
_geom_torsion_site_symmetry_4
_geom_torsion
_geom_torsion_publ_flag
C15 N2 N3 C16 . . . . -107.9(5) ?
C5 O1 C1 N1 . . . . -178.7(3) ?
C5 O1 C1 C2 . . . . -58.6(4) ?
C15 N1 C1 O1 . . . . -116.8(4) ?
C15 N1 C1 C2 . . . . 122.3(5) ?
C13 O8 C2 C1 . . . . 103.9(4) ?
C13 O8 C2 C3 . . . . -134.9(4) ?
O1 C1 C2 O8 . . . . 168.0(3) ?
N1 C1 C2 O8 . . . . -74.2(4) ?
O1 C1 C2 C3 . . . . 49.5(4) ?
N1 C1 C2 C3 . . . . 167.3(3) ?
C11 O6 C3 C4 . . . . 129.2(4) ?
C11 O6 C3 C2 . . . . -112.1(4) ?
O8 C2 C3 O6 . . . . 73.5(4) ?
C1 C2 C3 O6 . . . . -168.1(3) ?
O8 C2 C3 C4 . . . . -168.2(3) ?
C1 C2 C3 C4 . . . . -49.9(4) ?
C9 O4 C4 C3 . . . . 115.1(4) ?
C9 O4 C4 C5 . . . . -125.6(4) ?
O6 C3 C4 O4 . . . . -63.5(4) ?
C2 C3 C4 O4 . . . . 177.8(3) ?
O6 C3 C4 C5 . . . . 176.4(3) ?
C2 C3 C4 C5 . . . . 57.7(4) ?
C1 O1 C5 C6 . . . . -169.4(3) ?
C1 O1 C5 C4 . . . . 65.9(4) ?
O4 C4 C5 O1 . . . . 175.5(3) ?
C3 C4 C5 O1 . . . . -65.3(4) ?
O4 C4 C5 C6 . . . . 54.9(5) ?
C3 C4 C5 C6 . . . . 174.1(4) ?
C7 O2 C6 C5 . . . . -125.6(4) ?
O1 C5 C6 O2 . . . . -64.5(4) ?
C4 C5 C6 O2 . . . . 55.1(5) ?
C6 O2 C7 O3 . . . . 0.8(7) ?
C6 O2 C7 C8 . . . . -178.4(5) ?
C4 O4 C9 O5 . . . . 2.9(7) ?
C4 O4 C9 C10 . . . . -176.6(4) ?
C3 O6 C11 O7 . . . . 7.1(7) ?
C3 O6 C11 C12 . . . . -173.9(4) ?
C2 O8 C13 O9 . . . . 3.6(7) ?
C2 O8 C13 C14 . . . . -175.8(4) ?
C1 N1 C15 N2 . . . . 176.3(4) ?
C1 N1 C15 S1 . . . . -5.0(7) ?
N3 N2 C15 N1 . . . . 8.6(6) ?
N3 N2 C15 S1 . . . . -170.2(3) ?
N2 N3 C16 N4 . . . . 12.4(7) ?
N2 N3 C16 S2 . . . . -166.9(3) ?

loop_
_cod_related_entry_id
_cod_related_entry_database
_cod_related_entry_code
1 ChemSpider 30655712
